data_7117088
loop_
_publ_author_name
Xing
Meng,ab
'Shu-Yan Song'
'Xue-Zhi Song'
'Min Zhu'
'Shu-Na Zhao'
'Lan-Lan Wu'
'Hong-Jie Zhang'

_publ_section_title
;
 A tetranuclear copper cluster-based MOF with sulfonate-carboxylate
 ligands exhibiting high proton conduction properties
;
_journal_name_full Chem.Commun.
_journal_page_first 8150
_journal_paper_doi 10.1039/C5cc01732G
_journal_volume 51
_journal_year 2015
_chemical_formula_moiety 'C22 H22 Cu4 N2 O18 S2'
_chemical_formula_sum 'C22 H22 Cu4 N2 O18 S2'
_chemical_formula_weight 920.70
_chemical_name_systematic
;
 ?
;
_space_group_IT_number 43
_symmetry_cell_setting orthorhombic
_symmetry_space_group_name_Hall 'F 2 -2d'
_symmetry_space_group_name_H-M 'F d d 2'
_atom_sites_solution_hydrogens geom
_atom_sites_solution_primary direct
_atom_sites_solution_secondary difmap
_audit_creation_method SHELXL-97
_audit_update_record
;
2014-12-05 deposited with the CCDC.
2015-03-30 downloaded from the CCDC.
;
_cell_angle_alpha 90.000(5)
_cell_angle_beta 90.000(5)
_cell_angle_gamma 90.000(5)
_cell_formula_units_Z 16
_cell_length_a 24.748(5)
_cell_length_b 32.354(5)
_cell_length_c 21.712(5)
_cell_measurement_reflns_used 24833
_cell_measurement_temperature 293(2)
_cell_measurement_theta_max 25.06
_cell_measurement_theta_min 1.40
_cell_volume 17385(6)
_computing_cell_refinement 'SMART (Bruker, 1997)'
_computing_data_collection 'SMART (Bruker, 1997)'
_computing_data_reduction SAINT
_computing_molecular_graphics 'SHELXTL-PLUS (Sheldrick, 1990)'
_computing_publication_material SHELXL-97
_computing_structure_refinement 'SHELXL-97 (Sheldrick, 1997)'
_computing_structure_solution 'SHELXS-97(Sheldrick, 1997)'
_diffrn_ambient_temperature 293(2)
_diffrn_measured_fraction_theta_full 1.000
_diffrn_measured_fraction_theta_max 0.998
_diffrn_radiation_monochromator graphite
_diffrn_radiation_source 'fine-focus sealed tube'
_diffrn_radiation_type MoK\a
_diffrn_radiation_wavelength 0.71069
_diffrn_reflns_av_R_equivalents 0.0813
_diffrn_reflns_av_sigmaI/netI 0.0959
_diffrn_reflns_limit_h_max 28
_diffrn_reflns_limit_h_min -29
_diffrn_reflns_limit_k_max 37
_diffrn_reflns_limit_k_min -38
_diffrn_reflns_limit_l_max 25
_diffrn_reflns_limit_l_min -24
_diffrn_reflns_number 24833
_diffrn_reflns_theta_full 25.00
_diffrn_reflns_theta_max 25.06
_diffrn_reflns_theta_min 1.40
_exptl_absorpt_coefficient_mu 2.087
_exptl_absorpt_correction_T_max 0.732
_exptl_absorpt_correction_T_min 0.664
_exptl_absorpt_correction_type multi-scan
_exptl_absorpt_process_details 'SADABS(Sheldrick, 1996)'
_exptl_crystal_colour blue
_exptl_crystal_density_diffrn 1.407
_exptl_crystal_density_method 'not measured'
_exptl_crystal_description block
_exptl_crystal_F_000 7360
_exptl_crystal_size_max 0.20
_exptl_crystal_size_mid 0.18
_exptl_crystal_size_min 0.15
_platon_squeeze_details
;
;
_refine_diff_density_max 1.025
_refine_diff_density_min -0.662
_refine_diff_density_rms 0.131
_refine_ls_abs_structure_details 'Flack H D (1983), Acta Cryst. A39, 876-881'
_refine_ls_abs_structure_Flack 0.43(4)
_refine_ls_extinction_method none
_refine_ls_goodness_of_fit_ref 1.050
_refine_ls_hydrogen_treatment constr
_refine_ls_matrix_type full
_refine_ls_number_parameters 433
_refine_ls_number_reflns 7630
_refine_ls_number_restraints 160
_refine_ls_restrained_S_all 1.046
_refine_ls_R_factor_all 0.1028
_refine_ls_R_factor_gt 0.0658
_refine_ls_shift/su_max 0.002
_refine_ls_shift/su_mean 0.000
_refine_ls_structure_factor_coef Fsqd
_refine_ls_weighting_details 'calc w=1/[\s^2^(Fo^2^)+(0.0870P)^2^+0.0000P] where P=(Fo^2^+2Fc^2^)/3'
_refine_ls_weighting_scheme calc
_refine_ls_wR_factor_gt 0.1737
_refine_ls_wR_factor_ref 0.1902
_reflns_number_gt 4743
_reflns_number_total 7630
_reflns_threshold_expression >2\s(I)
_cod_data_source_file c5cc01732g2.cif
_cod_data_source_block Cu
_cod_original_sg_symbol_Hall 'F 2 -2d '
_cod_original_sg_symbol_H-M 'F d d 2 '
_cod_database_code 7117088

loop_
_symmetry_equiv_pos_as_xyz
'x, y, z'
'-x, -y, z'
'-x+1/4, y+1/4, z+1/4'
'x+1/4, -y+1/4, z+1/4'
'x, y+1/2, z+1/2'
'-x, -y+1/2, z+1/2'
'-x+1/4, y+3/4, z+3/4'
'x+1/4, -y+3/4, z+3/4'
'x+1/2, y, z+1/2'
'-x+1/2, -y, z+1/2'
'-x+3/4, y+1/4, z+3/4'
'x+3/4, -y+1/4, z+3/4'
'x+1/2, y+1/2, z'
'-x+1/2, -y+1/2, z'
'-x+3/4, y+3/4, z+1/4'
'x+3/4, -y+3/4, z+1/4'

loop_
_atom_site_label
_atom_site_type_symbol
_atom_site_fract_x
_atom_site_fract_y
_atom_site_fract_z
_atom_site_U_iso_or_equiv
_atom_site_adp_type
_atom_site_occupancy
_atom_site_symmetry_multiplicity
_atom_site_calc_flag
_atom_site_refinement_flags
_atom_site_disorder_assembly
_atom_site_disorder_group
C1 C 0.5914(5) 0.3229(4) 0.2089(7) 0.025(3) Uani 1 1 d U . .
C2 C 0.5685(3) 0.3093(3) 0.2628(8) 0.0222(19) Uani 1 1 d U . .
H2 H 0.5428 0.2884 0.2615 0.027 Uiso 1 1 calc R . .
C3 C 0.5832(4) 0.3263(3) 0.3201(6) 0.014(3) Uani 1 1 d U . .
C4 C 0.6248(5) 0.3565(4) 0.3210(7) 0.033(4) Uani 1 1 d U . .
H4 H 0.6397 0.3654 0.3580 0.039 Uiso 1 1 calc R . .
C5 C 0.6425(3) 0.3723(2) 0.2655(8) 0.0178(19) Uani 1 1 d U . .
C6 C 0.6255(5) 0.3578(3) 0.2104(6) 0.019(3) Uani 1 1 d U . .
H6 H 0.6361 0.3707 0.1741 0.023 Uiso 1 1 calc R . .
C7 C 0.5707(5) 0.3067(4) 0.1498(6) 0.020(3) Uani 1 1 d U . .
C8 C 0.4345(5) 0.1903(4) -0.1180(6) 0.023(3) Uani 1 1 d U . .
C9 C 0.5754(4) 0.3057(4) -0.1183(5) 0.014(3) Uani 1 1 d U . .
C10 C 0.5978(6) 0.4066(3) -0.0176(5) 0.042(3) Uani 1 1 d . . .
H10 H 0.5620 0.4053 -0.0304 0.050 Uiso 1 1 calc R . .
C11 C 0.6805(8) 0.4395(6) -0.0124(14) 0.169(13) Uani 1 1 d U . .
C12 C 0.6047(8) 0.4680(6) -0.0700(9) 0.106(7) Uani 1 1 d U . .
C13 C 0.8479(6) 0.3441(5) 0.2962(7) 0.059(4) Uani 1 1 d . . .
H13 H 0.8135 0.3464 0.3132 0.071 Uiso 1 1 calc R . .
C14 C 0.8559(6) 0.2762(4) 0.3453(8) 0.085(6) Uani 1 1 d . . .
H14A H 0.8830 0.2551 0.3495 0.128 Uiso 1 1 calc R . .
H14B H 0.8248 0.2650 0.3250 0.128 Uiso 1 1 calc R . .
H14C H 0.8458 0.2861 0.3854 0.128 Uiso 1 1 calc R . .
C15 C 0.9349(6) 0.3062(4) 0.2931(8) 0.083(6) Uani 1 1 d . . .
H15A H 0.9481 0.2799 0.3068 0.125 Uiso 1 1 calc R . .
H15B H 0.9550 0.3279 0.3128 0.125 Uiso 1 1 calc R . .
H15C H 0.9391 0.3083 0.2493 0.125 Uiso 1 1 calc R . .
C16 C 0.8164(5) 0.4388(4) 0.4006(6) 0.021(3) Uani 1 1 d U . .
C17 C 0.8739(4) 0.3918(3) 0.4596(6) 0.017(3) Uani 1 1 d U . .
H17 H 0.8811 0.3786 0.4225 0.020 Uiso 1 1 calc R . .
C18 C 0.8409(5) 0.4247(3) 0.4593(6) 0.020(3) Uani 1 1 d U . .
C19 C 0.8232(3) 0.4413(2) 0.5134(7) 0.0171(17) Uani 1 1 d U . .
H19 H 0.7992 0.4634 0.5130 0.020 Uiso 1 1 calc R . .
C20 C 0.8412(5) 0.4248(4) 0.5702(6) 0.023(3) Uani 1 1 d . . .
C21 C 0.8830(4) 0.3940(4) 0.5697(6) 0.018(3) Uani 1 1 d U . .
H21 H 0.8997 0.3861 0.6062 0.022 Uiso 1 1 calc R . .
C22 C 0.8982(4) 0.3763(3) 0.5139(8) 0.028(2) Uani 1 1 d . . .
N1 N 0.8774(4) 0.3101(3) 0.3092(5) 0.045(3) Uani 1 1 d . . .
N2 N 0.6256(5) 0.4376(4) -0.0332(6) 0.054(3) Uani 1 1 d U . .
O1 O 0.5433(3) 0.2745(3) 0.1509(4) 0.031(2) Uani 1 1 d U . .
O2 O 0.5938(3) 0.3223(2) 0.1019(3) 0.0182(15) Uani 1 1 d U . .
O3 O 0.6910(3) 0.4329(3) 0.2088(4) 0.023(2) Uani 1 1 d U . .
O4 O 0.7443(3) 0.38681(19) 0.2731(6) 0.037(3) Uani 1 1 d . . .
O5 O 0.6858(5) 0.4373(3) 0.3204(5) 0.045(3) Uani 1 1 d . . .
O6 O 0.5516(2) 0.26726(15) 0.0137(5) 0.0183(12) Uani 1 1 d . . .
O7 O 0.4592(2) 0.22908(15) 0.0124(5) 0.0183(13) Uani 1 1 d . . .
O8 O 0.7858(3) 0.4701(2) 0.4012(4) 0.024(2) Uani 1 1 d U . .
O9 O 0.6158(3) 0.3778(2) 0.0137(7) 0.0389(18) Uani 1 1 d . . .
O10 O 0.5816(3) 0.3279(2) -0.0738(4) 0.038(2) Uani 1 1 d U . .
O11 O 0.5471(3) 0.2743(2) -0.1197(4) 0.024(2) Uani 1 1 d U . .
O12 O 0.4668(3) 0.2201(3) -0.1191(4) 0.029(2) Uani 1 1 d U . .
O13 O 0.4249(3) 0.1681(2) -0.0747(3) 0.0234(18) Uani 1 1 d U . .
O14 O 0.8656(3) 0.3737(2) 0.2608(6) 0.041(2) Uani 1 1 d . . .
O15 O 0.8394(3) 0.4233(2) 0.3513(4) 0.026(2) Uani 1 1 d U . .
O17 O 0.9390(5) 0.3116(3) 0.5682(6) 0.059(4) Uani 1 1 d . . .
O18 O 0.9970(3) 0.3573(2) 0.5175(8) 0.055(2) Uani 1 1 d . . .
S1 S 0.69501(10) 0.41073(7) 0.2668(2) 0.0239(6) Uani 1 1 d . . .
S2 S 0.94647(9) 0.33648(7) 0.5132(2) 0.0245(6) Uani 1 1 d . . .
Cu1 Cu 0.50808(6) 0.24579(4) -0.05495(8) 0.0236(5) Uani 1 1 d . . .
Cu2 Cu 0.82347(4) 0.42376(3) 0.26319(10) 0.0225(3) Uani 1 1 d . . .
Cu3 Cu 0.57767(5) 0.32398(3) 0.01391(10) 0.0232(3) Uani 1 1 d . . .
Cu4 Cu 0.50600(6) 0.24623(4) 0.08346(7) 0.0239(5) Uani 1 1 d . . .
O16 O 0.9392(5) 0.3154(3) 0.4588(6) 0.052(3) Uani 1 1 d . . .

loop_
_atom_site_aniso_label
_atom_site_aniso_U_11
_atom_site_aniso_U_22
_atom_site_aniso_U_33
_atom_site_aniso_U_23
_atom_site_aniso_U_13
_atom_site_aniso_U_12
C1 0.025(3) 0.025(3) 0.024(3) 0.0002(10) 0.0002(10) 0.0001(10)
C2 0.022(2) 0.023(2) 0.022(2) 0.0002(10) 0.0000(10) -0.0005(10)
C3 0.014(3) 0.014(3) 0.014(3) -0.0002(10) -0.0001(10) -0.0002(10)
C4 0.033(4) 0.033(4) 0.032(4) -0.0006(10) -0.0002(10) -0.0006(10)
C5 0.018(2) 0.017(2) 0.018(2) -0.0001(10) -0.0001(10) -0.0011(10)
C6 0.019(3) 0.019(3) 0.019(3) 0.0009(10) 0.0002(10) -0.0010(10)
C7 0.020(3) 0.021(3) 0.020(3) 0.0000(10) -0.0001(10) -0.0006(10)
C8 0.024(3) 0.024(3) 0.023(3) 0.0003(10) -0.0003(10) -0.0005(10)
C9 0.014(3) 0.015(3) 0.014(3) -0.0007(10) 0.0000(10) -0.0001(10)
C10 0.084(10) 0.030(6) 0.012(6) -0.005(5) 0.017(6) -0.035(7)
C11 0.050(9) 0.098(14) 0.36(4) 0.127(18) -0.012(13) -0.006(10)
C12 0.109(14) 0.127(15) 0.080(14) 0.058(11) -0.006(11) 0.010(13)
C13 0.040(8) 0.067(10) 0.070(11) -0.032(9) -0.019(7) 0.028(8)
C14 0.069(11) 0.064(10) 0.122(16) 0.048(10) 0.001(10) 0.046(9)
C15 0.059(10) 0.061(10) 0.131(17) 0.014(10) 0.039(10) 0.012(8)
C16 0.021(3) 0.021(3) 0.020(3) -0.0003(10) -0.0002(10) 0.0001(10)
C17 0.017(3) 0.017(3) 0.016(3) -0.0003(10) 0.0001(10) -0.0006(10)
C18 0.020(3) 0.020(3) 0.020(3) -0.0003(10) 0.0001(10) 0.0004(10)
C19 0.0175(19) 0.0172(19) 0.0165(19) 0.0002(10) 0.0002(10) 0.0005(10)
C20 0.032(6) 0.032(6) 0.005(5) 0.001(4) 0.002(4) 0.014(5)
C21 0.018(3) 0.019(3) 0.018(3) -0.0001(10) -0.0001(10) -0.0003(10)
C22 0.025(5) 0.039(5) 0.020(5) 0.005(6) -0.006(6) 0.003(4)
N1 0.050(7) 0.015(5) 0.069(8) 0.011(4) -0.005(5) 0.014(5)
N2 0.055(3) 0.054(3) 0.055(3) 0.0005(10) 0.0001(10) -0.0003(10)
O1 0.033(2) 0.031(2) 0.030(2) 0.0000(10) -0.0003(10) -0.0019(10)
O2 0.0183(17) 0.0194(18) 0.0169(18) 0.0009(10) -0.0004(10) -0.0012(10)
O3 0.023(2) 0.023(2) 0.023(2) 0.0006(10) -0.0006(10) -0.0005(10)
O4 0.030(4) 0.026(3) 0.055(7) 0.010(5) -0.008(5) -0.005(3)
O5 0.075(7) 0.033(5) 0.026(5) -0.015(4) 0.019(4) -0.023(5)
O6 0.022(3) 0.023(3) 0.010(3) -0.005(5) 0.006(4) -0.008(2)
O7 0.023(3) 0.020(3) 0.012(3) -0.003(5) 0.003(4) -0.008(2)
O8 0.024(2) 0.025(2) 0.023(2) -0.0003(10) -0.0009(10) 0.0027(10)
O9 0.057(5) 0.034(4) 0.025(4) 0.006(7) 0.002(7) -0.022(4)
O10 0.040(3) 0.038(3) 0.037(3) -0.0005(10) 0.0000(10) -0.0020(10)
O11 0.025(2) 0.024(2) 0.023(2) 0.0012(10) -0.0002(10) -0.0018(10)
O12 0.029(2) 0.029(2) 0.027(2) 0.0007(10) -0.0009(10) -0.0030(10)
O13 0.0237(19) 0.0238(19) 0.0226(19) 0.0001(10) 0.0004(10) -0.0008(10)
O14 0.068(6) 0.038(4) 0.016(4) 0.001(6) 0.007(6) 0.029(4)
O15 0.027(2) 0.027(2) 0.024(2) -0.0001(10) 0.0002(10) 0.0021(10)
O17 0.096(8) 0.038(6) 0.043(6) 0.024(5) 0.028(6) 0.045(6)
O18 0.032(5) 0.042(4) 0.092(7) -0.009(8) -0.009(8) 0.004(3)
S1 0.0314(13) 0.0208(11) 0.0196(13) 0.005(2) 0.0010(19) -0.0094(11)
S2 0.0269(13) 0.0263(12) 0.0202(13) -0.007(2) 0.005(2) 0.0098(11)
Cu1 0.0306(9) 0.0294(11) 0.0108(11) 0.0007(8) -0.0007(9) -0.0153(7)
Cu2 0.0322(7) 0.0267(6) 0.0085(6) -0.0016(10) -0.0038(9) 0.0108(5)
Cu3 0.0354(7) 0.0255(6) 0.0086(6) -0.0001(10) -0.0027(9) -0.0108(5)
Cu4 0.0351(10) 0.0317(11) 0.0049(10) -0.0011(8) 0.0006(9) -0.0159(7)
O16 0.053(6) 0.063(7) 0.039(7) -0.017(5) -0.010(5) 0.030(6)

loop_
_atom_type_symbol
_atom_type_description
_atom_type_scat_dispersion_real
_atom_type_scat_dispersion_imag
_atom_type_scat_source
C C 0.0033 0.0016 'International Tables Vol C Tables 4.2.6.8 and 6.1.1.4'
H H 0.0000 0.0000 'International Tables Vol C Tables 4.2.6.8 and 6.1.1.4'
N N 0.0061 0.0033 'International Tables Vol C Tables 4.2.6.8 and 6.1.1.4'
O O 0.0106 0.0060 'International Tables Vol C Tables 4.2.6.8 and 6.1.1.4'
S S 0.1246 0.1234 'International Tables Vol C Tables 4.2.6.8 and 6.1.1.4'
Cu Cu 0.3201 1.2651 'International Tables Vol C Tables 4.2.6.8 and 6.1.1.4'

loop_
_geom_angle_atom_site_label_1
_geom_angle_atom_site_label_2
_geom_angle_atom_site_label_3
_geom_angle
_geom_angle_site_symmetry_1
_geom_angle_site_symmetry_3
C2 C1 C6 118.9(12) . .
C2 C1 C7 119.0(11) . .
C6 C1 C7 120.7(12) . .
C1 C2 C3 121.5(8) . .
C4 C3 C2 117.9(11) . .
C4 C3 C8 116.2(11) . 6_655
C2 C3 C8 124.9(10) . 6_655
C5 C4 C3 118.2(13) . .
C6 C5 C4 123.1(7) . .
C6 C5 S1 118.6(11) . .
C4 C5 S1 118.1(11) . .
C5 C6 C1 119.0(12) . .
O1 C7 O2 125.9(11) . .
O1 C7 C1 117.9(11) . .
O2 C7 C1 114.1(10) . .
O13 C8 O12 126.7(12) . .
O13 C8 C3 115.1(10) . 6_654
O12 C8 C3 116.2(11) . 6_654
O10 C9 O11 125.2(11) . .
O10 C9 C20 114.8(10) . 16_454
O11 C9 C20 117.7(10) . 16_454
O9 C10 N2 123.4(14) . .
O14 C13 N1 122.6(13) . .
O8 C16 O15 125.1(11) . .
O8 C16 C18 118.9(11) . .
O15 C16 C18 113.8(10) . .
C18 C17 C22 123.0(12) . .
C19 C18 C17 120.1(12) . .
C19 C18 C16 119.2(10) . .
C17 C18 C16 119.9(12) . .
C18 C19 C20 120.1(7) . .
C21 C20 C19 118.9(11) . .
C21 C20 C9 118.5(11) . 8
C19 C20 C9 121.6(10) . 8
C22 C21 C20 119.1(11) . .
C17 C22 C21 117.6(8) . .
C17 C22 S2 122.8(12) . .
C21 C22 S2 119.6(11) . .
C13 N1 C14 122.1(12) . .
C13 N1 C15 123.0(11) . .
C14 N1 C15 114.7(11) . .
C10 N2 C12 121.5(15) . .
C10 N2 C11 117.8(13) . .
C12 N2 C11 120.6(15) . .
C7 O1 Cu4 129.3(8) . .
C7 O2 Cu3 135.2(7) . .
S1 O3 Cu1 119.2(5) . 3_655
S1 O4 Cu2 115.4(4) . .
S1 O5 Cu4 117.8(6) . 3_655
Cu3 O6 Cu1 121.1(5) . .
Cu3 O6 Cu4 120.3(4) . .
Cu1 O6 Cu4 98.3(2) . .
Cu2 O7 Cu1 120.6(4) 7_644 .
Cu2 O7 Cu4 118.9(4) 7_644 .
Cu1 O7 Cu4 98.1(2) . .
C16 O8 Cu4 130.2(8) . 3_655
C10 O9 Cu3 119.5(9) . .
C9 O10 Cu3 138.5(8) . .
C9 O11 Cu1 131.1(8) . .
C8 O12 Cu1 131.3(9) . .
C8 O13 Cu2 135.6(8) . 7_644
C13 O14 Cu2 114.8(9) . .
C16 O15 Cu2 135.0(7) . .
S2 O18 Cu3 123.1(4) . 9
O5 S1 O4 111.5(8) . .
O5 S1 O3 112.9(4) . .
O4 S1 O3 113.8(6) . .
O5 S1 C5 107.9(7) . .
O4 S1 C5 103.8(4) . .
O3 S1 C5 106.2(7) . .
O16 S2 O18 114.0(9) . .
O16 S2 O17 114.5(5) . .
O18 S2 O17 108.6(9) . .
O16 S2 C22 106.4(8) . .
O18 S2 C22 104.5(4) . .
O17 S2 C22 108.2(7) . .
O12 Cu1 O11 86.9(4) . .
O12 Cu1 O6 175.0(3) . .
O11 Cu1 O6 96.2(3) . .
O12 Cu1 O7 95.4(4) . .
O11 Cu1 O7 166.7(3) . .
O6 Cu1 O7 82.6(4) . .
O12 Cu1 O3 90.1(3) . 7_644
O11 Cu1 O3 103.3(3) . 7_644
O6 Cu1 O3 85.3(3) . 7_644
O7 Cu1 O3 89.8(3) . 7_644
O12 Cu1 Cu4 136.0(3) . .
O11 Cu1 Cu4 137.0(2) . .
O6 Cu1 Cu4 41.4(2) . .
O7 Cu1 Cu4 41.4(2) . .
O3 Cu1 Cu4 83.6(2) 7_644 .
O13 Cu2 O14 83.2(4) 3_655 .
O13 Cu2 O15 165.8(3) 3_655 .
O14 Cu2 O15 84.8(5) . .
O13 Cu2 O7 95.0(4) 3_655 3_655
O14 Cu2 O7 171.3(3) . 3_655
O15 Cu2 O7 95.7(4) . 3_655
O13 Cu2 O4 93.5(4) 3_655 .
O14 Cu2 O4 91.5(3) . .
O15 Cu2 O4 94.3(4) . .
O7 Cu2 O4 97.1(2) 3_655 .
O10 Cu3 O2 165.1(3) . .
O10 Cu3 O6 94.4(4) . .
O2 Cu3 O6 92.5(4) . .
O10 Cu3 O9 85.2(5) . .
O2 Cu3 O9 85.9(5) . .
O6 Cu3 O9 170.9(2) . .
O10 Cu3 O18 92.8(5) . 9_454
O2 Cu3 O18 99.2(5) . 9_454
O6 Cu3 O18 99.0(2) . 9_454
O9 Cu3 O18 90.1(3) . 9_454
O1 Cu4 O8 83.7(4) . 7_644
O1 Cu4 O7 167.4(3) . .
O8 Cu4 O7 98.7(3) 7_644 .
O1 Cu4 O6 98.1(3) . .
O8 Cu4 O6 174.4(3) 7_644 .
O7 Cu4 O6 80.7(4) . .
O1 Cu4 O5 100.2(4) . 7_644
O8 Cu4 O5 93.5(4) 7_644 7_644
O7 Cu4 O5 92.0(3) . 7_644
O6 Cu4 O5 81.0(3) . 7_644
O1 Cu4 Cu1 137.9(3) . .
O8 Cu4 Cu1 138.3(2) 7_644 .
O7 Cu4 Cu1 40.5(2) . .
O6 Cu4 Cu1 40.3(2) . .
O5 Cu4 Cu1 82.4(3) 7_644 .

loop_
_geom_bond_atom_site_label_1
_geom_bond_atom_site_label_2
_geom_bond_distance
_geom_bond_site_symmetry_2
C1 C2 1.37(2) .
C1 C6 1.410(16) .
C1 C7 1.479(18) .
C2 C3 1.41(2) .
C3 C4 1.419(17) .
C3 C8 1.512(17) 6_655
C4 C5 1.38(2) .
C5 C6 1.350(19) .
C5 S1 1.799(7) .
C7 O1 1.243(14) .
C7 O2 1.289(14) .
C8 O13 1.208(14) .
C8 O12 1.253(14) .
C8 C3 1.512(17) 6_654
C9 O10 1.212(13) .
C9 O11 1.235(12) .
C9 C20 1.527(17) 16_454
C10 O9 1.236(15) .
C10 N2 1.262(15) .
C11 N2 1.43(2) .
C12 N2 1.369(18) .
C13 O14 1.305(18) .
C13 N1 1.348(16) .
C14 N1 1.448(15) .
C15 N1 1.471(17) .
C16 O8 1.263(13) .
C16 O15 1.313(14) .
C16 C18 1.483(18) .
C17 C18 1.342(15) .
C17 C22 1.415(18) .
C18 C19 1.36(2) .
C19 C20 1.416(19) .
C20 C21 1.433(16) .
C20 C9 1.527(17) 8
C21 C22 1.39(2) .
C22 S2 1.757(8) .
O1 Cu4 1.959(9) .
O2 Cu3 1.952(7) .
O3 S1 1.451(10) .
O3 Cu1 2.412(9) 3_655
O4 S1 1.452(7) .
O4 Cu2 2.305(6) .
O5 S1 1.466(10) .
O5 Cu4 2.406(10) 3_655
O6 Cu3 1.945(5) .
O6 Cu1 1.965(9) .
O6 Cu4 2.008(9) .
O7 Cu2 1.964(5) 7_644
O7 Cu1 1.973(9) .
O7 Cu4 2.007(9) .
O8 Cu4 1.986(8) 3_655
O9 Cu3 1.980(7) .
O10 Cu3 1.912(9) .
O11 Cu1 1.939(8) .
O12 Cu1 1.916(8) .
O13 Cu2 1.917(8) 7_644
O14 Cu2 1.928(7) .
O15 Cu2 1.954(8) .
O17 S2 1.453(11) .
O18 S2 1.424(7) .
O18 Cu3 2.269(6) 9
S2 O16 1.374(12) .
Cu1 O3 2.412(9) 7_644
Cu1 Cu4 3.0055(14) .
Cu2 O13 1.917(8) 3_655
Cu2 O7 1.964(5) 3_655
Cu3 O18 2.269(6) 9_454
Cu4 O8 1.986(8) 7_644
Cu4 O5 2.406(10) 7_644

loop_
_platon_squeeze_void_nr
_platon_squeeze_void_average_x
_platon_squeeze_void_average_y
_platon_squeeze_void_average_z
_platon_squeeze_void_volume
_platon_squeeze_void_count_electrons
_platon_squeeze_void_content
1 0.500 0.000 -0.044 885 285 ' '
2 0.000 0.000 0.050 885 285 ' '
3 0.250 0.250 -0.026 885 290 ' '
4 0.750 0.250 -0.027 885 290 ' '
5 0.500 0.500 0.050 885 285 ' '
6 0.000 0.500 -0.042 885 285 ' '
7 0.750 0.750 -0.026 885 290 ' '
8 0.250 0.750 -0.027 885 290 ' '
